data_7235000
loop_
_publ_author_name
'Vala, Ruturajsinh M.'
'Patel, Divyang M.'
'Sharma, Mayank G.'
'Patel, Hitendra M.'

_publ_section_title
;
 Impact of an aryl bulky group on a one-pot reaction of aldehyde with
 malononitrile and N-substituted 2-cyanoacetamide
;
_journal_issue 49
_journal_name_full 'RSC Advances'
_journal_page_first 28886
_journal_paper_doi 10.1039/C9RA05975J
_journal_volume 9
_journal_year 2019
_chemical_formula_moiety 'C20 H14 N4 O'
_chemical_formula_sum 'C20 H14 N4 O'
_chemical_formula_weight 326.36
_chemical_name_systematic 5a
_space_group_crystal_system monoclinic
_space_group_IT_number 14
_space_group_name_Hall '-P 2ybc'
_space_group_name_H-M_alt 'P 1 21/c 1'
_symmetry_Int_Tables_number 14
_atom_sites_solution_primary iterative
_audit_creation_date 2019-06-05
_audit_creation_method
;
Olex2 1.2
(compiled 2018.05.29 svn.r3508 for OlexSys, GUI svn.r5506)
;
_audit_update_record
;
2019-06-11 deposited with the CCDC.	2019-08-30 downloaded from the CCDC.
;
_cell_angle_alpha 90
_cell_angle_beta 112.7581(13)
_cell_angle_gamma 90
_cell_formula_units_Z 4
_cell_length_a 9.5352(4)
_cell_length_b 16.8113(8)
_cell_length_c 11.9674(5)
_cell_measurement_temperature 273.15
_cell_volume 1769.01(14)
_computing_molecular_graphics 'Olex2 (Dolomanov et al., 2009)'
_computing_publication_material 'Olex2 (Dolomanov et al., 2009)'
_computing_structure_refinement 'olex2.refine (Bourhis et al., 2015)'
_computing_structure_solution 'olex2.solve (Bourhis et al., 2015)'
_diffrn_ambient_temperature 273.15
_diffrn_measured_fraction_theta_full 0.9961
_diffrn_measured_fraction_theta_max 0.9961
_diffrn_measurement_device_type RED2_Mono_P
_diffrn_radiation_type 'Mo K\a'
_diffrn_radiation_wavelength 0.71073
_diffrn_reflns_av_R_equivalents 0.0321
_diffrn_reflns_av_unetI/netI 0.0146
_diffrn_reflns_limit_h_max 11
_diffrn_reflns_limit_h_min -11
_diffrn_reflns_limit_k_max 21
_diffrn_reflns_limit_k_min -21
_diffrn_reflns_limit_l_max 14
_diffrn_reflns_limit_l_min -14
_diffrn_reflns_number 40629
_diffrn_reflns_theta_full 26.4319
_diffrn_reflns_theta_max 26.43
_diffrn_reflns_theta_min 2.21
_exptl_absorpt_coefficient_mu 0.079
_exptl_absorpt_correction_T_max 0.7454
_exptl_absorpt_correction_T_min 0.7022
_exptl_absorpt_correction_type multi-scan
_exptl_absorpt_process_details
;
SADABS-2016/2 (Bruker,2016/2) was used for absorption correction.
wR2(int) was 0.1033 before and 0.0472 after correction.
The Ratio of minimum to maximum transmission is 0.9420.
The \l/2 correction factor is Not present.
;
_exptl_crystal_colour 'clear whiteish colourless'
_exptl_crystal_colour_lustre clear
_exptl_crystal_colour_modifier whiteish
_exptl_crystal_colour_primary colourless
_exptl_crystal_density_diffrn 1.2253
_exptl_crystal_description block
_exptl_crystal_F_000 680.2728
_exptl_crystal_preparation 'Slow evaporation method using ethyl acetate as solvent'
_exptl_crystal_recrystallization_method
'Crystallized in the monoclinic crystal system with the centrosymmetric space group P21/c.'
_exptl_crystal_size_max 9.5352
_exptl_crystal_size_mid 16.8113
_exptl_crystal_size_min 11.9674
_refine_diff_density_max 0.5306
_refine_diff_density_min -0.3858
_refine_diff_density_rms 0.0533
_refine_ls_d_res_high 0.7983
_refine_ls_d_res_low 9.2255
_refine_ls_goodness_of_fit_ref 2.0930
_refine_ls_hydrogen_treatment constr
_refine_ls_matrix_type full
_refine_ls_number_constraints 26
_refine_ls_number_parameters 226
_refine_ls_number_reflns 3615
_refine_ls_number_restraints 0
_refine_ls_restrained_S_all 2.0930
_refine_ls_R_factor_all 0.0767
_refine_ls_R_factor_gt 0.0700
_refine_ls_shift/su_max 2.8057
_refine_ls_shift/su_mean 0.3501
_refine_ls_structure_factor_coef Fsqd
_refine_ls_weighting_details 'w=1/[\s^2^(Fo^2^)+(0.1P)^2^] where P=(Fo^2^+2Fc^2^)/3'
_refine_ls_weighting_scheme calc
_refine_ls_wR_factor_gt 0.2503
_refine_ls_wR_factor_ref 0.2551
_reflns_Friedel_coverage 0.0
_reflns_limit_h_max 11
_reflns_limit_h_min -11
_reflns_limit_k_max 21
_reflns_limit_k_min 0
_reflns_limit_l_max 14
_reflns_limit_l_min 0
_reflns_number_gt 3189
_reflns_number_total 3615
_reflns_threshold_expression I>=2u(I)
_cod_data_source_file c9ra05975j2.cif
_cod_data_source_block RED2_Mono_P
_cod_database_code 7235000
_olex2_refinement_description
;
1. Fixed Uiso
 At 1.2 times of:
  All C(H) groups, All C(H,H) groups, All N(H,H) groups
2.a Secondary CH2 refined with riding coordinates:
 C7(H7a,H7b)
2.b Aromatic/amide H refined with riding coordinates:
 C22(H22), C25(H25), C24(H24), C23(H23), C21(H21), C13(H13), C19(H19),
 C20(H20), C16(H16), C12(H12)
2.c X=CH2 refined with riding coordinates:
 N3(H3a,H3b)
;
_olex2_date_sample_completion 2019-04-30
_olex2_date_sample_data_collection 2019-04-23
_olex2_date_sample_submission 2019-04-02
_olex2_submission_original_sample_id 5a
_olex2_submission_special_instructions 'No special instructions were received'

loop_
_space_group_symop_id
_space_group_symop_operation_xyz
1 x,y,z
2 -x,y+1/2,-z+1/2
3 -x,-y,-z
4 x,-y-1/2,z-1/2

loop_
_atom_site_label
_atom_site_type_symbol
_atom_site_fract_x
_atom_site_fract_y
_atom_site_fract_z
_atom_site_U_iso_or_equiv
_atom_site_adp_type
_atom_site_occupancy
_atom_site_refinement_flags_posn
N1 N 0.81245(17) 0.69289(9) 0.19013(13) 0.0368(4) Uani 1.000000 .
O2 O 0.77501(17) 0.76285(9) 0.33878(13) 0.0527(5) Uani 1.000000 .
N3 N 0.8373(2) 0.61797(11) 0.03668(14) 0.0521(5) Uani 1.000000 .
C4 C 1.0525(2) 0.61089(11) 0.36449(16) 0.0368(5) Uani 1.000000 .
C5 C 1.1853(2) 0.56951(12) 0.45652(16) 0.0402(5) Uani 1.000000 .
C6 C 0.8828(2) 0.63371(11) 0.15369(16) 0.0377(5) Uani 1.000000 .
C7 C 0.6922(2) 0.74104(12) 0.09943(17) 0.0434(5) Uani 1.000000 .
N8 N 1.1219(3) 0.48438(13) 0.15324(19) 0.0696(6) Uani 1.000000 .
C9 C 0.9781(2) 0.67093(11) 0.39811(16) 0.0393(5) Uani 1.000000 .
C10 C 1.0726(2) 0.53131(12) 0.19753(18) 0.0460(5) Uani 1.000000 .
C11 C 1.0017(2) 0.59092(10) 0.24147(16) 0.0378(5) Uani 1.000000 .
C12 C 1.1890(2) 0.48766(13) 0.4675(2) 0.0534(6) Uani 1.000000 .
C13 C 1.3066(2) 0.61386(14) 0.5342(2) 0.0537(6) Uani 1.000000 .
N14 N 1.0343(3) 0.70730(16) 0.61954(17) 0.0768(7) Uani 1.000000 .
C15 C 0.8513(2) 0.71291(11) 0.31223(16) 0.0376(5) Uani 1.000000 .
C16 C 1.3120(3) 0.45100(16) 0.5556(2) 0.0682(7) Uani 1.000000 .
C17 C 1.0128(2) 0.69099(13) 0.52197(18) 0.0489(5) Uani 1.000000 .
C18 C 0.5395(2) 0.70241(14) 0.04975(19) 0.0535(6) Uani 1.000000 .
C19 C 1.4302(3) 0.57693(17) 0.6215(2) 0.0684(7) Uani 1.000000 .
C20 C 1.4324(3) 0.49514(17) 0.6309(3) 0.0722(8) Uani 1.000000 .
C21 C 0.4562(4) 0.6975(2) -0.0710(3) 0.0946(11) Uani 1.000000 .
C22 C 0.4686(3) 0.6795(2) 0.1274(3) 0.0877(10) Uani 1.000000 .
C23 C 0.3137(5) 0.6690(4) -0.1176(4) 0.1355(18) Uani 1.000000 .
C24 C 0.2472(5) 0.6431(3) -0.0419(6) 0.1386(18) Uani 1.000000 .
C25 C 0.3262(4) 0.6499(3) 0.0819(5) 0.1256(16) Uani 1.000000 .
H22 H 0.5198(3) 0.6848(2) 0.2107(3) 0.1053(12) Uiso 1.000000 R
H25 H 0.2806(4) 0.6339(3) 0.1343(5) 0.1507(19) Uiso 1.000000 R
H24 H 0.1501(5) 0.6212(3) -0.0731(6) 0.166(2) Uiso 1.000000 R
H23 H 0.2606(5) 0.6668(4) -0.2012(4) 0.163(2) Uiso 1.000000 R
H21 H 0.4999(4) 0.7148(2) -0.1240(3) 0.1135(13) Uiso 1.000000 R
H13 H 1.3048(2) 0.66900(14) 0.5275(2) 0.0645(7) Uiso 1.000000 R
H19 H 1.5111(3) 0.60697(17) 0.6733(2) 0.0821(8) Uiso 1.000000 R
H20 H 1.5158(3) 0.46983(17) 0.6886(3) 0.0866(9) Uiso 1.000000 R
H16 H 1.3131(3) 0.39596(16) 0.5638(2) 0.0818(9) Uiso 1.000000 R
H12 H 1.1088(2) 0.45723(13) 0.4157(2) 0.0641(7) Uiso 1.000000 R
H3a H 0.7644(2) 0.64493(11) -0.01511(14) 0.0625(6) Uiso 1.000000 R
H3b H 0.8807(2) 0.58077(11) 0.01237(14) 0.0625(6) Uiso 1.000000 R
H7a H 0.6837(2) 0.79123(12) 0.13633(17) 0.0521(6) Uiso 1.000000 R
H7b H 0.7229(2) 0.75277(12) 0.03282(17) 0.0521(6) Uiso 1.000000 R

loop_
_atom_site_aniso_label
_atom_site_aniso_U_11
_atom_site_aniso_U_22
_atom_site_aniso_U_33
_atom_site_aniso_U_12
_atom_site_aniso_U_13
_atom_site_aniso_U_23
N1 0.0405(8) 0.0394(8) 0.0308(8) 0.0029(6) 0.0140(7) 0.0008(6)
O2 0.0568(9) 0.0611(10) 0.0382(8) 0.0171(7) 0.0164(7) -0.0075(6)
N3 0.0682(11) 0.0543(10) 0.0323(9) 0.0148(8) 0.0178(8) -0.0035(7)
C4 0.0376(9) 0.0367(9) 0.0377(9) -0.0020(7) 0.0163(7) 0.0003(7)
C5 0.0418(10) 0.0431(10) 0.0380(10) 0.0037(7) 0.0179(8) 0.0022(7)
C6 0.0455(10) 0.0388(10) 0.0319(9) -0.0036(7) 0.0185(8) -0.0025(7)
C7 0.0511(11) 0.0470(11) 0.0339(9) 0.0095(8) 0.0184(8) 0.0084(8)
N8 0.0861(15) 0.0671(13) 0.0605(13) 0.0213(11) 0.0337(12) -0.0106(10)
C9 0.0424(10) 0.0441(10) 0.0309(9) -0.0010(8) 0.0135(8) -0.0038(7)
C10 0.0526(11) 0.0471(11) 0.0400(10) 0.0034(9) 0.0197(9) -0.0026(8)
C11 0.0437(10) 0.0340(9) 0.0385(10) 0.0001(7) 0.0190(8) -0.0020(7)
C12 0.0573(13) 0.0471(12) 0.0528(12) 0.0024(9) 0.0180(10) 0.0050(9)
C13 0.0473(11) 0.0518(12) 0.0564(13) -0.0014(9) 0.0139(10) 0.0032(9)
N14 0.0735(14) 0.1111(19) 0.0364(10) 0.0342(13) 0.0110(9) -0.0106(11)
C15 0.0435(10) 0.0379(9) 0.0329(9) 0.0007(8) 0.0164(8) -0.0034(7)
C16 0.0758(17) 0.0517(13) 0.0713(16) 0.0148(11) 0.0221(14) 0.0179(11)
C17 0.0468(11) 0.0601(13) 0.0354(11) 0.0124(9) 0.0111(8) -0.0042(9)
C18 0.0480(11) 0.0644(13) 0.0419(11) 0.0087(10) 0.0104(9) 0.0116(9)
C19 0.0460(12) 0.0807(17) 0.0645(15) -0.0049(12) 0.0059(11) 0.0065(13)
C20 0.0587(14) 0.0762(18) 0.0694(16) 0.0187(13) 0.0114(12) 0.0214(13)
C21 0.0681(18) 0.154(3) 0.0465(15) -0.0008(19) 0.0052(13) 0.0019(17)
C22 0.0679(17) 0.113(2) 0.0752(19) -0.0126(16) 0.0199(14) 0.0327(17)
C23 0.070(2) 0.213(5) 0.086(3) 0.002(3) -0.011(2) -0.031(3)
C24 0.061(2) 0.148(4) 0.164(5) -0.020(2) -0.004(3) -0.013(3)
C25 0.072(2) 0.151(4) 0.140(4) -0.025(2) 0.026(2) 0.043(3)

loop_
_atom_type_symbol
_atom_type_scat_dispersion_real
_atom_type_scat_dispersion_imag
_atom_type_scat_Cromer_Mann_a1
_atom_type_scat_Cromer_Mann_a2
_atom_type_scat_Cromer_Mann_a3
_atom_type_scat_Cromer_Mann_a4
_atom_type_scat_Cromer_Mann_b1
_atom_type_scat_Cromer_Mann_b2
_atom_type_scat_Cromer_Mann_b3
_atom_type_scat_Cromer_Mann_b4
_atom_type_scat_Cromer_Mann_c
_atom_type_scat_source
_atom_type_scat_dispersion_source
H 0.00000 0.00000 0.49300 0.32291 0.14019 0.04081 10.51090 26.12570 3.14236 57.79970 0.0030380000826 'International Tables Volume C Table 6.1.1.4 (pp. 500-502)' 'Henke, Gullikson and Davis, At. Data and Nucl. Data Tables, 1993, 54, 2'
C 0.00347 0.00161 2.31000 1.02000 1.58860 0.86500 20.84390 10.20750 0.56870 51.65120 0.215599998832 'International Tables Volume C Table 6.1.1.4 (pp. 500-502)' 'Henke, Gullikson and Davis, At. Data and Nucl. Data Tables, 1993, 54, 2'
O 0.01158 0.00611 3.04850 2.28680 1.54630 0.86700 13.27710 5.70110 0.32390 32.90890 0.250800013542 'International Tables Volume C Table 6.1.1.4 (pp. 500-502)' 'Henke, Gullikson and Davis, At. Data and Nucl. Data Tables, 1993, 54, 2'
N 0.00653 0.00323 12.21260 3.13220 2.01250 1.16630 0.00570 9.89330 28.99750 0.58260 -11.5290002823 'International Tables Volume C Table 6.1.1.4 (pp. 500-502)' 'Henke, Gullikson and Davis, At. Data and Nucl. Data Tables, 1993, 54, 2'

loop_
_geom_angle_atom_site_label_1
_geom_angle_atom_site_label_2
_geom_angle_atom_site_label_3
_geom_angle
C7 N1 C6 120.19(15)
C15 N1 C6 122.99(15)
C15 N1 C7 116.79(15)
C9 C4 C5 120.76(16)
C11 C4 C5 120.94(16)
C11 C4 C9 118.29(16)
C12 C5 C4 121.25(17)
C13 C5 C4 119.60(18)
C13 C5 C12 119.14(18)
N3 C6 N1 119.00(17)
C11 C6 N1 119.22(15)
C11 C6 N3 121.78(16)
C18 C7 N1 114.49(16)
C15 C9 C4 122.49(16)
C17 C9 C4 122.43(17)
C17 C9 C15 114.85(16)
C11 C10 N8 174.7(2)
C6 C11 C4 120.81(16)
C10 C11 C4 122.57(17)
C10 C11 C6 116.48(16)
C16 C12 C5 120.0(2)
C19 C13 C5 120.7(2)
O2 C15 N1 119.25(17)
C9 C15 N1 116.01(15)
C9 C15 O2 124.73(16)
C20 C16 C12 120.5(2)
N14 C17 C9 177.2(2)
C21 C18 C7 122.0(2)
C22 C18 C7 120.2(2)
C22 C18 C21 117.2(3)
C20 C19 C13 119.4(2)
C19 C20 C16 120.2(2)
C23 C21 C18 123.1(4)
C25 C22 C18 120.3(3)
C24 C23 C21 119.6(4)
C25 C24 C23 119.1(4)
C24 C25 C22 120.6(4)

loop_
_geom_bond_atom_site_label_1
_geom_bond_atom_site_label_2
_geom_bond_distance
N1 C6 1.362(2)
N1 C7 1.478(2)
N1 C15 1.403(2)
O2 C15 1.230(2)
N3 C6 1.323(2)
C4 C5 1.490(2)
C4 C9 1.380(3)
C4 C11 1.401(2)
C5 C12 1.381(3)
C5 C13 1.388(3)
C6 C11 1.409(3)
C7 C18 1.492(3)
N8 C10 1.148(3)
C9 C15 1.433(3)
C9 C17 1.429(3)
C10 C11 1.418(2)
C12 C16 1.382(3)
C13 C19 1.383(3)
N14 C17 1.138(3)
C16 C20 1.371(4)
C18 C21 1.355(3)
C18 C22 1.398(4)
C19 C20 1.379(4)
C21 C23 1.343(6)
C22 C25 1.348(5)
C23 C24 1.362(8)
C24 C25 1.383(7)
